data_1545241
loop_
_publ_author_name
'Alkordi, Mohamed H.'
'Belmabkhout, Youssef'
'Cairns, Amy'
'Eddaoudi, Mohamed'

_publ_section_title
;
 Metal--organic frameworks for H~2~ and CH~4~ storage: insights on the
 pore geometry--sorption energetics relationship
;
_journal_issue 2
_journal_name_full IUCrJ
_journal_page_first 131
_journal_page_last 135
_journal_paper_doi 10.1107/S2052252516019060
_journal_volume 4
_journal_year 2017
_chemical_formula_moiety '0.5(C28 H16 O12 Pb2 S2)'
_chemical_formula_sum 'C14 H8 O6 Pb S'
_chemical_formula_weight 511.45
_space_group_crystal_system orthorhombic
_space_group_IT_number 62
_space_group_name_Hall '-P 2ac 2n'
_space_group_name_H-M_alt 'P n m a'
_symmetry_space_group_name_Hall '-P 2ac 2n'
_symmetry_space_group_name_H-M 'P n m a'
_atom_sites_solution_hydrogens geom
_audit_creation_date 2017-01-25
_audit_creation_method
;
Olex2 1.2
(compiled 2017.01.04 svn.r3372 for OlexSys, GUI svn.r5292)
;
_cell_angle_alpha 90
_cell_angle_beta 90
_cell_angle_gamma 90
_cell_formula_units_Z 4
_cell_length_a 5.8740(4)
_cell_length_b 13.0820(7)
_cell_length_c 19.2970(12)
_cell_measurement_temperature 100(2)
_cell_volume 1482.85(16)
_computing_molecular_graphics 'Olex2 (Dolomanov et al., 2009)'
_computing_publication_material 'Olex2 (Dolomanov et al., 2009)'
_computing_structure_refinement 'XL (Sheldrick, 2008)'
_diffrn_ambient_temperature 99.65
_diffrn_measured_fraction_theta_full 0.935
_diffrn_measured_fraction_theta_max 0.935
_diffrn_radiation_type CuK\a
_diffrn_radiation_wavelength 1.54178
_diffrn_reflns_av_R_equivalents 0.0364
_diffrn_reflns_av_unetI/netI 0.0406
_diffrn_reflns_Laue_measured_fraction_full 0.935
_diffrn_reflns_Laue_measured_fraction_max 0.935
_diffrn_reflns_limit_h_max 3
_diffrn_reflns_limit_h_min -6
_diffrn_reflns_limit_k_max 15
_diffrn_reflns_limit_k_min -14
_diffrn_reflns_limit_l_max 21
_diffrn_reflns_limit_l_min -19
_diffrn_reflns_number 3462
_diffrn_reflns_point_group_measured_fraction_full 0.935
_diffrn_reflns_point_group_measured_fraction_max 0.935
_diffrn_reflns_theta_full 64.900
_diffrn_reflns_theta_max 64.900
_diffrn_reflns_theta_min 4.583
_exptl_absorpt_coefficient_mu 23.700
_exptl_crystal_density_diffrn 2.291
_exptl_crystal_F_000 952
_exptl_crystal_size_max 0.1
_exptl_crystal_size_mid 0.05
_exptl_crystal_size_min 0.05
_refine_diff_density_max 2.622
_refine_diff_density_min -1.362
_refine_diff_density_rms 0.217
_refine_ls_extinction_method none
_refine_ls_goodness_of_fit_ref 0.888
_refine_ls_hydrogen_treatment constr
_refine_ls_matrix_type full
_refine_ls_number_parameters 106
_refine_ls_number_reflns 1232
_refine_ls_number_restraints 0
_refine_ls_restrained_S_all 0.888
_refine_ls_R_factor_all 0.0400
_refine_ls_R_factor_gt 0.0387
_refine_ls_shift/su_max 0.001
_refine_ls_shift/su_mean 0.000
_refine_ls_structure_factor_coef Fsqd
_refine_ls_weighting_details 'w=1/[\s^2^(Fo^2^)+(0.0528P)^2^+43.9503P] where P=(Fo^2^+2Fc^2^)/3'
_refine_ls_weighting_scheme calc
_refine_ls_wR_factor_gt 0.1014
_refine_ls_wR_factor_ref 0.1025
_reflns_Friedel_coverage 0.000
_reflns_number_gt 1184
_reflns_number_total 1232
_reflns_threshold_expression 'I > 2\s(I)'
_cod_data_source_file lq5001.cif
_cod_data_source_block kme002_0m
_cod_depositor_comments 'Adding full bibliography for 1545241.cif.'
_cod_database_code 1545241
_shelx_shelxl_version_number 2016/6
_shelx_space_group_comment
;
The symmetry employed for this shelxl refinement is uniquely defined
by the following loop, which should always be used as a source of
symmetry information in preference to the above space-group names.
They are only intended as comments.
;
_shelx_estimated_absorpt_t_max 0.384
_shelx_estimated_absorpt_t_min 0.200
_olex2_refinement_description
;
1. Fixed Uiso
 At 1.2 times of:
  All C(H) groups
2.a Aromatic/amide H refined with riding coordinates:
 C2(H2), C4(H4), C1(H1), C5(H5)
;
_olex2_submission_special_instructions 'No special instructions were received'

loop_
_space_group_symop_operation_xyz
'x, y, z'
'x+1/2, -y+1/2, -z+1/2'
'-x, y+1/2, -z'
'-x+1/2, -y, z+1/2'
'-x, -y, -z'
'-x-1/2, y-1/2, z-1/2'
'x, -y-1/2, z'
'x-1/2, y, -z-1/2'

loop_
_atom_site_label
_atom_site_type_symbol
_atom_site_fract_x
_atom_site_fract_y
_atom_site_fract_z
_atom_site_U_iso_or_equiv
_atom_site_adp_type
_atom_site_occupancy
_atom_site_site_symmetry_order
_atom_site_calc_flag
_atom_site_refinement_flags_posn
_atom_site_refinement_flags_adp
_atom_site_refinement_flags_occupancy
Pb1 Pb 1.26391(7) 0.250000 0.68779(2) 0.0151(2) Uani 1 2 d S T P
S3 S 0.3739(5) -0.250000 0.50639(15) 0.0167(6) Uani 1 2 d S T P
C3 C 0.6732(15) 0.0162(6) 0.6252(4) 0.0172(17) Uani 1 1 d . . .
C2 C 0.7896(15) -0.0231(7) 0.5685(5) 0.0217(19) Uani 1 1 d . . .
H2 H 0.931744 0.005281 0.555027 0.026 Uiso 1 1 calc R . .
C4 C 0.4628(16) -0.0233(6) 0.6449(5) 0.023(2) Uani 1 1 d . . .
H4 H 0.384155 0.004843 0.683454 0.028 Uiso 1 1 calc R . .
C1 C 0.6964(16) -0.1049(6) 0.5312(5) 0.0200(18) Uani 1 1 d . . .
H1 H 0.775655 -0.133396 0.492836 0.024 Uiso 1 1 calc R . .
C6 C 0.4864(14) -0.1437(6) 0.5512(4) 0.0177(18) Uani 1 1 d . . .
C7 C 0.7806(14) 0.1025(7) 0.6662(5) 0.0182(19) Uani 1 1 d . . .
C5 C 0.3673(15) -0.1051(6) 0.6075(5) 0.0213(18) Uani 1 1 d . . .
H5 H 0.224511 -0.133320 0.620598 0.026 Uiso 1 1 calc R . .
O1 O 0.4718(15) -0.250000 0.4370(4) 0.0238(19) Uani 1 2 d S T P
O2 O 0.1290(16) -0.250000 0.5157(5) 0.025(2) Uani 1 2 d S T P
O3 O 0.9737(10) 0.1311(4) 0.6476(3) 0.0228(14) Uani 1 1 d . . .
O4 O 1.1630(11) 0.3617(4) 0.7843(3) 0.0234(13) Uani 1 1 d . . .

loop_
_atom_site_aniso_label
_atom_site_aniso_U_11
_atom_site_aniso_U_22
_atom_site_aniso_U_33
_atom_site_aniso_U_23
_atom_site_aniso_U_13
_atom_site_aniso_U_12
Pb1 0.0169(3) 0.0118(3) 0.0167(3) 0.000 -0.00047(17) 0.000
S3 0.0251(15) 0.0097(12) 0.0152(14) 0.000 -0.0029(12) 0.000
C3 0.022(4) 0.010(4) 0.019(5) 0.003(3) -0.004(4) 0.002(3)
C2 0.023(4) 0.015(4) 0.027(5) 0.000(4) 0.002(4) 0.000(4)
C4 0.032(5) 0.014(4) 0.024(5) -0.004(4) 0.001(4) -0.002(4)
C1 0.027(4) 0.012(4) 0.021(5) -0.001(4) 0.005(4) 0.002(3)
C6 0.025(4) 0.006(4) 0.022(5) -0.003(3) -0.004(4) 0.001(3)
C7 0.023(5) 0.011(4) 0.020(5) 0.001(4) -0.010(4) 0.007(3)
C5 0.024(5) 0.014(4) 0.026(5) 0.000(4) 0.000(4) -0.005(4)
O1 0.037(5) 0.017(4) 0.017(4) 0.000 -0.002(4) 0.000
O2 0.028(5) 0.015(4) 0.032(5) 0.000 -0.001(4) 0.000
O3 0.027(3) 0.017(3) 0.025(3) -0.001(3) -0.003(3) -0.003(3)
O4 0.032(3) 0.019(3) 0.019(3) -0.007(3) 0.003(3) -0.003(3)

loop_
_atom_type_symbol
_atom_type_description
_atom_type_scat_dispersion_real
_atom_type_scat_dispersion_imag
_atom_type_scat_source
C C 0.0181 0.0091 'International Tables Vol C Tables 4.2.6.8 and 6.1.1.4'
H H 0.0000 0.0000 'International Tables Vol C Tables 4.2.6.8 and 6.1.1.4'
O O 0.0492 0.0322 'International Tables Vol C Tables 4.2.6.8 and 6.1.1.4'
S S 0.3331 0.5567 'International Tables Vol C Tables 4.2.6.8 and 6.1.1.4'
Pb Pb -4.0753 8.5060 'International Tables Vol C Tables 4.2.6.8 and 6.1.1.4'

loop_
_geom_angle_atom_site_label_1
_geom_angle_atom_site_label_2
_geom_angle_atom_site_label_3
_geom_angle
_geom_angle_site_symmetry_1
_geom_angle_site_symmetry_3
O3 Pb1 O3 79.4(3) 7_565 .
O3 Pb1 O4 117.1(2) . .
O3 Pb1 O4 72.0(2) 7_565 .
O3 Pb1 O4 117.1(2) 7_565 7_565
O3 Pb1 O4 72.0(2) . 7_565
O4 Pb1 O4 73.6(3) 7_565 .
C6 S3 C6 103.9(5) 7 .
O1 S3 C6 107.6(4) . .
O1 S3 C6 107.6(4) . 7
O2 S3 C6 108.1(4) . 7
O2 S3 C6 108.1(4) . .
O2 S3 O1 120.4(5) . .
C2 C3 C4 121.0(8) . .
C2 C3 C7 118.8(8) . .
C4 C3 C7 120.2(8) . .
C3 C2 C1 119.7(8) . .
C3 C4 C5 119.8(8) . .
C6 C1 C2 118.9(8) . .
C1 C6 S3 119.0(6) . .
C1 C6 C5 122.2(8) . .
C5 C6 S3 118.8(6) . .
O3 C7 C3 116.8(8) . .
O3 C7 O4 127.0(8) . 2_456
O4 C7 C3 116.2(8) 2_456 .
C6 C5 C4 118.5(8) . .
C7 O3 Pb1 137.5(6) . .
C7 O4 Pb1 131.6(6) 2_556 .

loop_
_geom_bond_atom_site_label_1
_geom_bond_atom_site_label_2
_geom_bond_distance
_geom_bond_site_symmetry_2
Pb1 O3 2.435(6) 7_565
Pb1 O3 2.435(6) .
Pb1 O4 2.441(6) 7_565
Pb1 O4 2.441(6) .
S3 C6 1.765(8) .
S3 C6 1.765(8) 7
S3 O1 1.458(9) .
S3 O2 1.450(10) .
C3 C2 1.390(13) .
C3 C4 1.392(13) .
C3 C7 1.516(12) .
C2 C1 1.401(13) .
C4 C5 1.408(12) .
C1 C6 1.389(12) .
C6 C5 1.389(12) .
C7 O3 1.247(11) .
C7 O4 1.268(12) 2_456
